data_2219671
loop_
_publ_author_name
'Xie, Songwen'
'Stein, Holly J.'
'Pink, Maren'

_publ_section_title
;
 2,6-Dimethyl-4-<i>m</i>-tolylcyclohex-3-enecarboxylic acid
;
_journal_coeditor_code OM2254
_journal_issue 10
_journal_name_full 'Acta Crystallographica Section E'
_journal_page_first o1869
_journal_paper_doi 10.1107/S1600536808027542
_journal_volume 64
_journal_year 2008
_chemical_formula_iupac 'C16 H20 O2'
_chemical_formula_moiety 'C16 H20 O2'
_chemical_formula_sum 'C16 H20 O2'
_chemical_formula_weight 244.32
_chemical_name_systematic
;
2,6-Dimethyl-4-<i>m</i>-tolylcyclohex-3-enecarboxylic acid
;
_space_group_IT_number 61
_symmetry_cell_setting orthorhombic
_symmetry_space_group_name_Hall '-P 2ac 2ab'
_symmetry_space_group_name_H-M 'P b c a'
_atom_sites_solution_hydrogens geom
_atom_sites_solution_primary direct
_atom_sites_solution_secondary difmap
_cell_angle_alpha 90
_cell_angle_beta 90
_cell_angle_gamma 90
_cell_formula_units_Z 8
_cell_length_a 11.2581(10)
_cell_length_b 8.1055(7)
_cell_length_c 29.857(3)
_cell_measurement_reflns_used 3951
_cell_measurement_temperature 150(2)
_cell_measurement_theta_max 25.9
_cell_measurement_theta_min 3.2
_cell_volume 2724.5(4)
_computing_cell_refinement 'SAINT (Bruker, 2007)'
_computing_data_collection 'APEX2 (Bruker, 2007)'
_computing_data_reduction 'SAINT (Bruker, 2007)'
_computing_molecular_graphics 'SHELXTL (Sheldrick, 2008)'
_computing_publication_material 'SHELXTL (Sheldrick, 2008)'
_computing_structure_refinement 'SHELXL97 (Sheldrick, 2008)'
_computing_structure_solution 'SIR2004 (Burla <i>et al.</i>,  2005)'
_diffrn_ambient_temperature 150(2)
_diffrn_detector_area_resol_mean 8.3
_diffrn_measured_fraction_theta_full 0.997
_diffrn_measured_fraction_theta_max 0.997
_diffrn_measurement_device_type 'Bruker Kappa APEXII'
_diffrn_measurement_method '\w and \f'
_diffrn_radiation_monochromator graphite
_diffrn_radiation_source 'fine-focus sealed tube'
_diffrn_radiation_type MoK\a
_diffrn_radiation_wavelength 0.71073
_diffrn_reflns_av_R_equivalents 0.0425
_diffrn_reflns_av_sigmaI/netI 0.0302
_diffrn_reflns_limit_h_max 12
_diffrn_reflns_limit_h_min -14
_diffrn_reflns_limit_k_max 10
_diffrn_reflns_limit_k_min -10
_diffrn_reflns_limit_l_max 36
_diffrn_reflns_limit_l_min -38
_diffrn_reflns_number 18515
_diffrn_reflns_theta_full 27.47
_diffrn_reflns_theta_max 27.47
_diffrn_reflns_theta_min 1.36
_exptl_absorpt_coefficient_mu 0.077
_exptl_absorpt_correction_T_max 0.9962
_exptl_absorpt_correction_T_min 0.9848
_exptl_absorpt_correction_type multi-scan
_exptl_absorpt_process_details '(SADABS; Sheldrick, 1996)'
_exptl_crystal_colour colorless
_exptl_crystal_density_diffrn 1.191
_exptl_crystal_density_method 'not measured'
_exptl_crystal_description plate
_exptl_crystal_F_000 1056
_exptl_crystal_size_max 0.20
_exptl_crystal_size_mid 0.18
_exptl_crystal_size_min 0.05
_refine_diff_density_max 0.500
_refine_diff_density_min -0.195
_refine_ls_extinction_method none
_refine_ls_goodness_of_fit_ref 1.031
_refine_ls_hydrogen_treatment mixed
_refine_ls_matrix_type full
_refine_ls_number_parameters 170
_refine_ls_number_reflns 3120
_refine_ls_number_restraints 0
_refine_ls_restrained_S_all 1.031
_refine_ls_R_factor_all 0.0714
_refine_ls_R_factor_gt 0.0485
_refine_ls_shift/su_max 0.000
_refine_ls_shift/su_mean 0.000
_refine_ls_structure_factor_coef Fsqd
_refine_ls_weighting_details 'calc w=1/[\s^2^(Fo^2^)+(0.066P)^2^+0.9686P] where P=(Fo^2^+2Fc^2^)/3'
_refine_ls_weighting_scheme calc
_refine_ls_wR_factor_gt 0.1234
_refine_ls_wR_factor_ref 0.1361
_reflns_number_gt 2265
_reflns_number_total 3120
_reflns_threshold_expression I>2\s(I)
_cod_data_source_file om2254.cif
_cod_data_source_block I
_cod_database_code 2219671
_cod_database_fobs_code 2219671

loop_
_symmetry_equiv_pos_as_xyz
'x, y, z'
'-x+1/2, -y, z+1/2'
'-x, y+1/2, -z+1/2'
'x+1/2, -y+1/2, -z'
'-x, -y, -z'
'x-1/2, y, -z-1/2'
'x, -y-1/2, z-1/2'
'-x-1/2, y-1/2, z'

loop_
_atom_site_type_symbol
_atom_site_label
_atom_site_fract_x
_atom_site_fract_y
_atom_site_fract_z
_atom_site_U_iso_or_equiv
_atom_site_adp_type
_atom_site_calc_flag
_atom_site_refinement_flags
_atom_site_occupancy
O O1 0.47404(12) 0.21830(16) 0.50798(4) 0.0403(3) Uani d . 1
H H1O 0.477(3) 0.103(4) 0.5238(11) 0.113(11) Uiso d . 1
O O2 0.51225(11) 0.06571(15) 0.44750(4) 0.0362(3) Uani d . 1
C C1 0.56818(15) 0.5618(2) 0.38758(6) 0.0333(4) Uani d . 1
H H1A 0.5723 0.6504 0.4104 0.040 Uiso calc R 1
H H1B 0.6339 0.5799 0.3661 0.040 Uiso calc R 1
C C2 0.58687(14) 0.3953(2) 0.41086(6) 0.0308(4) Uani d . 1
H H2 0.5978 0.3087 0.3873 0.037 Uiso calc R 1
C C3 0.47402(14) 0.3553(2) 0.43738(5) 0.0274(4) Uani d . 1
H H3 0.4578 0.4494 0.4582 0.033 Uiso calc R 1
C C4 0.36497(13) 0.3349(2) 0.40608(5) 0.0272(3) Uani d . 1
H H4 0.3711 0.2262 0.3904 0.033 Uiso calc R 1
C C5 0.36254(14) 0.4705(2) 0.37130(6) 0.0309(4) Uani d . 1
H H5 0.2923 0.4822 0.3540 0.037 Uiso calc R 1
C C6 0.45258(14) 0.57605(19) 0.36300(5) 0.0262(3) Uani d . 1
C C7 0.43895(13) 0.7170(2) 0.33124(5) 0.0282(4) Uani d . 1
C C8 0.37328(15) 0.7010(2) 0.29151(5) 0.0316(4) Uani d . 1
H H8 0.3374 0.5979 0.2846 0.038 Uiso calc R 1
C C9 0.35932(15) 0.8328(2) 0.26180(6) 0.0354(4) Uani d . 1
C C10 0.41173(16) 0.9834(2) 0.27251(7) 0.0413(5) Uani d . 1
H H10 0.4038 1.0740 0.2525 0.050 Uiso calc R 1
C C11 0.47524(17) 1.0027(2) 0.31192(7) 0.0421(5) Uani d . 1
H H11 0.5088 1.1070 0.3191 0.051 Uiso calc R 1
C C12 0.49008(15) 0.8706(2) 0.34103(6) 0.0351(4) Uani d . 1
H H12 0.5351 0.8843 0.3677 0.042 Uiso calc R 1
C C13 0.69806(14) 0.4001(2) 0.43992(6) 0.0360(4) Uani d . 1
H H13A 0.7662 0.4336 0.4216 0.054 Uiso calc R 1
H H13B 0.7127 0.2903 0.4525 0.054 Uiso calc R 1
H H13C 0.6868 0.4795 0.4643 0.054 Uiso calc R 1
C C14 0.48878(13) 0.2002(2) 0.46525(6) 0.0284(4) Uani d . 1
C C15 0.25044(15) 0.3372(2) 0.43369(6) 0.0333(4) Uani d . 1
H H15A 0.1820 0.3237 0.4137 0.050 Uiso calc R 1
H H15B 0.2440 0.4427 0.4496 0.050 Uiso calc R 1
H H15C 0.2520 0.2468 0.4555 0.050 Uiso calc R 1
C C16 0.2881(2) 0.8129(3) 0.21924(6) 0.0483(5) Uani d . 1
H H16A 0.2877 0.6965 0.2103 0.072 Uiso calc R 1
H H16B 0.3240 0.8793 0.1954 0.072 Uiso calc R 1
H H16C 0.2064 0.8500 0.2244 0.072 Uiso calc R 1

loop_
_atom_site_aniso_label
_atom_site_aniso_U_11
_atom_site_aniso_U_22
_atom_site_aniso_U_33
_atom_site_aniso_U_12
_atom_site_aniso_U_13
_atom_site_aniso_U_23
O1 0.0541(8) 0.0364(7) 0.0303(7) 0.0076(6) 0.0021(6) 0.0048(6)
O2 0.0399(6) 0.0362(7) 0.0327(7) 0.0045(5) 0.0002(5) 0.0041(5)
C1 0.0313(8) 0.0340(9) 0.0346(9) -0.0030(7) 0.0007(7) 0.0049(7)
C2 0.0261(8) 0.0334(9) 0.0330(9) -0.0012(6) -0.0007(7) 0.0037(7)
C3 0.0260(7) 0.0288(8) 0.0273(8) 0.0012(6) 0.0000(6) 0.0012(7)
C4 0.0251(7) 0.0273(8) 0.0292(8) -0.0019(6) -0.0039(6) 0.0038(7)
C5 0.0287(8) 0.0330(9) 0.0310(9) 0.0013(6) -0.0041(7) 0.0052(7)
C6 0.0298(7) 0.0267(8) 0.0222(8) 0.0020(6) 0.0022(6) -0.0003(6)
C7 0.0275(7) 0.0306(8) 0.0264(8) 0.0031(6) 0.0068(6) 0.0046(7)
C8 0.0346(8) 0.0319(9) 0.0282(8) 0.0042(7) 0.0046(7) 0.0032(7)
C9 0.0339(8) 0.0419(10) 0.0305(9) 0.0081(7) 0.0059(7) 0.0096(8)
C10 0.0366(9) 0.0398(10) 0.0474(11) 0.0026(8) 0.0077(8) 0.0184(9)
C11 0.0384(9) 0.0328(9) 0.0551(12) -0.0057(8) 0.0049(9) 0.0107(9)
C12 0.0329(8) 0.0356(9) 0.0368(9) -0.0041(7) 0.0029(7) 0.0054(8)
C13 0.0257(8) 0.0414(10) 0.0410(10) -0.0020(7) -0.0027(7) 0.0061(8)
C14 0.0199(7) 0.0289(8) 0.0365(9) 0.0000(6) -0.0029(6) 0.0017(7)
C15 0.0293(8) 0.0363(9) 0.0344(9) 0.0007(7) -0.0020(7) 0.0023(7)
C16 0.0602(12) 0.0509(12) 0.0338(10) 0.0090(10) -0.0029(9) 0.0125(9)

loop_
_atom_type_symbol
_atom_type_description
_atom_type_scat_dispersion_real
_atom_type_scat_dispersion_imag
_atom_type_scat_source
C C 0.0033 0.0016 'International Tables Vol C Tables 4.2.6.8 and 6.1.1.4'
H H 0.0000 0.0000 'International Tables Vol C Tables 4.2.6.8 and 6.1.1.4'
O O 0.0106 0.0060 'International Tables Vol C Tables 4.2.6.8 and 6.1.1.4'

loop_
_geom_angle_atom_site_label_1
_geom_angle_atom_site_label_2
_geom_angle_atom_site_label_3
_geom_angle
C14 O1 H1O 109.7(18)
C6 C1 C2 114.13(13)
C6 C1 H1A 108.7
C2 C1 H1A 108.7
C6 C1 H1B 108.7
C2 C1 H1B 108.7
H1A C1 H1B 107.6
C13 C2 C3 113.10(14)
C13 C2 C1 110.39(14)
C3 C2 C1 107.85(13)
C13 C2 H2 108.5
C3 C2 H2 108.5
C1 C2 H2 108.5
C14 C3 C2 111.58(13)
C14 C3 C4 109.18(13)
C2 C3 C4 111.55(13)
C14 C3 H3 108.1
C2 C3 H3 108.1
C4 C3 H3 108.1
C5 C4 C15 110.23(13)
C5 C4 C3 110.51(13)
C15 C4 C3 109.93(13)
C5 C4 H4 108.7
C15 C4 H4 108.7
C3 C4 H4 108.7
C6 C5 C4 124.97(14)
C6 C5 H5 117.5
C4 C5 H5 117.5
C5 C6 C7 121.65(14)
C5 C6 C1 120.91(14)
C7 C6 C1 117.33(13)
C12 C7 C8 118.32(15)
C12 C7 C6 120.32(15)
C8 C7 C6 121.34(15)
C9 C8 C7 121.65(16)
C9 C8 H8 119.2
C7 C8 H8 119.2
C10 C9 C8 118.46(16)
C10 C9 C16 120.77(16)
C8 C9 C16 120.77(17)
C11 C10 C9 120.85(16)
C11 C10 H10 119.6
C9 C10 H10 119.6
C10 C11 C12 120.39(18)
C10 C11 H11 119.8
C12 C11 H11 119.8
C11 C12 C7 120.30(17)
C11 C12 H12 119.9
C7 C12 H12 119.9
C2 C13 H13A 109.5
C2 C13 H13B 109.5
H13A C13 H13B 109.5
C2 C13 H13C 109.5
H13A C13 H13C 109.5
H13B C13 H13C 109.5
O2 C14 O1 123.21(15)
O2 C14 C3 121.15(15)
O1 C14 C3 115.63(15)
C4 C15 H15A 109.5
C4 C15 H15B 109.5
H15A C15 H15B 109.5
C4 C15 H15C 109.5
H15A C15 H15C 109.5
H15B C15 H15C 109.5
C9 C16 H16A 109.5
C9 C16 H16B 109.5
H16A C16 H16B 109.5
C9 C16 H16C 109.5
H16A C16 H16C 109.5
H16B C16 H16C 109.5

loop_
_geom_bond_atom_site_label_1
_geom_bond_atom_site_label_2
_geom_bond_distance
O1 C14 1.295(2)
O1 H1O 1.05(3)
O2 C14 1.241(2)
C1 C6 1.499(2)
C1 C2 1.533(2)
C1 H1A 0.9900
C1 H1B 0.9900
C2 C13 1.524(2)
C2 C3 1.532(2)
C2 H2 1.0000
C3 C14 1.517(2)
C3 C4 1.552(2)
C3 H3 1.0000
C4 C5 1.512(2)
C4 C15 1.530(2)
C4 H4 1.0000
C5 C6 1.349(2)
C5 H5 0.9500
C6 C7 1.493(2)
C7 C12 1.402(2)
C7 C8 1.404(2)
C8 C9 1.398(2)
C8 H8 0.9500
C9 C10 1.393(3)
C9 C16 1.511(3)
C10 C11 1.386(3)
C10 H10 0.9500
C11 C12 1.390(3)
C11 H11 0.9500
C12 H12 0.9500
C13 H13A 0.9800
C13 H13B 0.9800
C13 H13C 0.9800
C15 H15A 0.9800
C15 H15B 0.9800
C15 H15C 0.9800
C16 H16A 0.9800
C16 H16B 0.9800
C16 H16C 0.9800

loop_
_geom_hbond_atom_site_label_D
_geom_hbond_atom_site_label_H
_geom_hbond_atom_site_label_A
_geom_hbond_site_symmetry_A
_geom_hbond_distance_DH
_geom_hbond_distance_HA
_geom_hbond_distance_DA
_geom_hbond_angle_DHA
O1 H1O O2 5_656 1.05(3) 1.62(3) 2.6628(18) 174(3)

loop_
_geom_torsion_atom_site_label_1
_geom_torsion_atom_site_label_2
_geom_torsion_atom_site_label_3
_geom_torsion_atom_site_label_4
_geom_torsion
C6 C1 C2 C13 -172.47(14)
C6 C1 C2 C3 -48.44(19)
C13 C2 C3 C14 -52.09(19)
C1 C2 C3 C14 -174.45(14)
C13 C2 C3 C4 -174.51(14)
C1 C2 C3 C4 63.12(17)
C14 C3 C4 C5 -168.20(13)
C2 C3 C4 C5 -44.41(18)
C14 C3 C4 C15 69.91(17)
C2 C3 C4 C15 -166.30(13)
C15 C4 C5 C6 133.15(17)
C3 C4 C5 C6 11.4(2)
C4 C5 C6 C7 -173.87(15)
C4 C5 C6 C1 2.4(3)
C2 C1 C6 C5 17.0(2)
C2 C1 C6 C7 -166.55(14)
C5 C6 C7 C12 140.62(17)
C1 C6 C7 C12 -35.8(2)
C5 C6 C7 C8 -38.1(2)
C1 C6 C7 C8 145.50(15)
C12 C7 C8 C9 0.7(2)
C6 C7 C8 C9 179.46(15)
C7 C8 C9 C10 -0.4(2)
C7 C8 C9 C16 -179.91(16)
C8 C9 C10 C11 -0.7(3)
C16 C9 C10 C11 178.81(18)
C9 C10 C11 C12 1.5(3)
C10 C11 C12 C7 -1.2(3)
C8 C7 C12 C11 0.1(2)
C6 C7 C12 C11 -178.63(15)
C2 C3 C14 O2 -59.64(19)
C4 C3 C14 O2 64.14(18)
C2 C3 C14 O1 121.08(15)
C4 C3 C14 O1 -115.15(15)
